data_7225272
loop_
_publ_author_name
'Hao, Pengfei'
'Qiao, Yanrong'
'yu, tanlai'
'shen, junju'
'Liu, Fang'
'fu, yunlong'

_publ_section_title
;
 Symmetrically Modulated Three Iodocuprate Hybrids by Positional Isomer
 and Chiral Conformation of N-benzyl-methylpyridinium
;
_journal_name_full 'RSC Adv.'
_journal_paper_doi 10.1039/C6RA08692F
_journal_year 2016
_chemical_formula_moiety 'Cu5 I7, 2(C13 H14 N)'
_chemical_formula_sum 'C26 H28 Cu5 I7 N2'
_chemical_formula_weight 1574.50
_chemical_name_systematic 'compound 2'
_space_group_IT_number 14
_symmetry_cell_setting monoclinic
_symmetry_space_group_name_Hall '-P 2yn'
_symmetry_space_group_name_H-M 'P 1 21/n 1'
_atom_sites_solution_hydrogens geom
_atom_sites_solution_primary direct
_atom_sites_solution_secondary difmap
_audit_creation_method SHELXL-97
_audit_update_record
;
2016-01-23 deposited with the CCDC.
2016-05-16 downloaded from the CCDC.
;
_cell_angle_alpha 90.00
_cell_angle_beta 100.572(2)
_cell_angle_gamma 90.00
_cell_formula_units_Z 4
_cell_length_a 14.0832(3)
_cell_length_b 10.6623(2)
_cell_length_c 25.2274(6)
_cell_measurement_reflns_used 6130
_cell_measurement_temperature 293(2)
_cell_measurement_theta_max 28.2130
_cell_measurement_theta_min 3.0890
_cell_volume 3723.83(14)
_computing_cell_refinement
;
CrysAlisPro, Agilent Technologies,
Version 1.171.37.33 (release 27-03-2014 CrysAlis171 .NET)
(compiled Mar 27 2014,17:12:48)
;
_computing_data_collection
;
CrysAlisPro, Agilent Technologies,
Version 1.171.37.33 (release 27-03-2014 CrysAlis171 .NET)
(compiled Mar 27 2014,17:12:48)
;
_computing_data_reduction
;
CrysAlisPro, Agilent Technologies,
Version 1.171.37.33 (release 27-03-2014 CrysAlis171 .NET)
(compiled Mar 27 2014,17:12:48)
;
_computing_structure_refinement 'SHELXL-97 (Sheldrick, 1997)'
_computing_structure_solution 'SHELXS-97 (Sheldrick, 1990)'
_diffrn_ambient_temperature 293(2)
_diffrn_detector_area_resol_mean 16.0710
_diffrn_measured_fraction_theta_full 0.999
_diffrn_measured_fraction_theta_max 0.999
_diffrn_measurement_device_type 'Xcalibur, Eos, Gemini'
_diffrn_radiation_monochromator graphite
_diffrn_radiation_source 'fine-focus sealed tube'
_diffrn_radiation_type MoK\a
_diffrn_radiation_wavelength 0.71073
_diffrn_reflns_av_R_equivalents 0.0260
_diffrn_reflns_av_sigmaI/netI 0.0371
_diffrn_reflns_limit_h_max 17
_diffrn_reflns_limit_h_min -11
_diffrn_reflns_limit_k_max 12
_diffrn_reflns_limit_k_min -13
_diffrn_reflns_limit_l_max 24
_diffrn_reflns_limit_l_min -31
_diffrn_reflns_number 18438
_diffrn_reflns_theta_full 26.00
_diffrn_reflns_theta_max 26.00
_diffrn_reflns_theta_min 2.63
_exptl_absorpt_coefficient_mu 8.633
_exptl_absorpt_correction_T_max 0.7240
_exptl_absorpt_correction_T_min 0.3056
_exptl_absorpt_correction_type multi-scan
_exptl_absorpt_process_details
;
CrysAlisPro, Agilent Technologies,
Version 1.171.37.33 (release 27-03-2014 CrysAlis171 .NET)
(compiled Mar 27 2014,17:12:48)
Empirical absorption correction using spherical harmonics,
 implemented in SCALE3 ABSPACK scaling algorithm.
;
_exptl_crystal_colour orange
_exptl_crystal_density_diffrn 2.808
_exptl_crystal_density_method 'not measured'
_exptl_crystal_description plate
_exptl_crystal_F_000 2856
_exptl_crystal_size_max 0.18
_exptl_crystal_size_mid 0.15
_exptl_crystal_size_min 0.04
_refine_diff_density_max 1.811
_refine_diff_density_min -0.952
_refine_diff_density_rms 0.154
_refine_ls_extinction_method SHELXL
_refine_ls_goodness_of_fit_ref 1.071
_refine_ls_hydrogen_treatment constr
_refine_ls_matrix_type full
_refine_ls_number_parameters 363
_refine_ls_number_reflns 7314
_refine_ls_number_restraints 86
_refine_ls_restrained_S_all 1.101
_refine_ls_R_factor_all 0.0543
_refine_ls_R_factor_gt 0.0397
_refine_ls_shift/su_max 0.001
_refine_ls_shift/su_mean 0.000
_refine_ls_structure_factor_coef Fsqd
_refine_ls_weighting_details 'calc w=1/[\s^2^(Fo^2^)+(0.0211P)^2^+24.5597P] where P=(Fo^2^+2Fc^2^)/3'
_refine_ls_weighting_scheme calc
_refine_ls_wR_factor_gt 0.0767
_refine_ls_wR_factor_ref 0.0823
_reflns_number_gt 5939
_reflns_number_total 7314
_reflns_threshold_expression >2sigma(I)
_cod_data_source_file c6ra08692f2.cif
_cod_data_source_block 2
_cod_depositor_comments
;
The following automatic conversions were performed:

'_exptl_absorpt_correction_type' value 'Multi-scan' changed to
'multi-scan' according to
/usr/data/users/saulius/crontab/automatic-downloads/rss-feeds/RSC/lib/dictionaries/cif_core.dic
dictionary named 'cif_core.dic' version 2.4.2 from 2011-04-26.

Automatic conversion script
Id: cif_fix_values 4268 2015-11-12 08:31:59Z antanas 
;
_cod_original_cell_volume 3723.81(15)
_cod_original_sg_symbol_H-M P2(1)/n
_cod_database_code 7225272

loop_
_symmetry_equiv_pos_as_xyz
'x, y, z'
'-x+1/2, y+1/2, -z+1/2'
'-x, -y, -z'
'x-1/2, -y-1/2, z-1/2'

loop_
_atom_site_label
_atom_site_type_symbol
_atom_site_fract_x
_atom_site_fract_y
_atom_site_fract_z
_atom_site_U_iso_or_equiv
_atom_site_adp_type
_atom_site_occupancy
_atom_site_symmetry_multiplicity
_atom_site_calc_flag
_atom_site_refinement_flags
Cu1 Cu 0.65118(10) 0.87270(16) 0.38130(6) 0.0829(5) Uani 1 1 d .
Cu2 Cu 0.61896(9) 0.69615(11) 0.28722(5) 0.0544(3) Uani 1 1 d .
Cu3 Cu 0.62377(9) 0.58779(11) 0.17811(5) 0.0548(3) Uani 1 1 d .
Cu4 Cu 0.66991(10) 0.41853(15) 0.09911(6) 0.0766(4) Uani 1 1 d .
Cu5 Cu 0.74917(9) 0.39304(11) 0.22426(5) 0.0565(3) Uani 1 1 d .
I1 I 0.80167(4) 0.70132(5) 0.34518(2) 0.03898(13) Uani 1 1 d .
I2 I 0.49055(4) 0.76898(6) 0.34620(3) 0.04850(16) Uani 1 1 d .
I3 I 0.60565(4) 0.83158(5) 0.19747(2) 0.03678(13) Uani 1 1 d .
I4 I 0.59369(4) 0.45446(5) 0.26371(2) 0.04002(14) Uani 1 1 d .
I5 I 0.50798(4) 0.52256(5) 0.08996(2) 0.04347(14) Uani 1 1 d .
I6 I 0.81814(4) 0.58195(5) 0.17188(2) 0.03591(13) Uani 1 1 d .
I7 I 0.76324(5) 0.39698(7) 0.01906(3) 0.06314(19) Uani 1 1 d .
N1 N 0.6903(7) 0.9041(9) 0.0372(4) 0.077(3) Uani 1 1 d D
N2 N 0.3213(5) 1.0365(6) 0.2164(3) 0.0420(17) Uani 1 1 d .
C1 C 0.6077(16) 1.1171(18) -0.0708(8) 0.187(9) Uani 1 1 d DU
H1A H 0.6697 1.1343 -0.0798 0.281 Uiso 1 1 calc R
H1B H 0.5874 1.1877 -0.0520 0.281 Uiso 1 1 calc R
H1C H 0.5615 1.1023 -0.1032 0.281 Uiso 1 1 calc R
C2 C 0.6143(9) 1.0085(13) -0.0371(5) 0.096(4) Uani 1 1 d DU
C3 C 0.6869(8) 1.0083(10) 0.0070(4) 0.064(3) Uani 1 1 d DU
H3 H 0.7302 1.0743 0.0153 0.077 Uiso 1 1 calc R
C4 C 0.5436(10) 0.9223(13) -0.0536(6) 0.099(4) Uani 1 1 d DU
H4 H 0.4954 0.9293 -0.0841 0.119 Uiso 1 1 calc R
C5 C 0.5549(11) 0.8246(15) -0.0186(6) 0.114(5) Uani 1 1 d DU
H5 H 0.5101 0.7600 -0.0259 0.137 Uiso 1 1 calc R
C6 C 0.6248(10) 0.8105(14) 0.0264(6) 0.107(5) Uani 1 1 d DU
H6 H 0.6272 0.7401 0.0483 0.128 Uiso 1 1 calc R
C7 C 0.7690(9) 0.8876(10) 0.0843(4) 0.072(3) Uani 1 1 d .
H7A H 0.7776 0.9641 0.1054 0.086 Uiso 1 1 calc R
H7B H 0.7527 0.8206 0.1071 0.086 Uiso 1 1 calc R
C8 C 0.8580(7) 0.8570(8) 0.0656(3) 0.050(2) Uani 1 1 d DU
C9 C 0.9370(8) 0.9360(12) 0.0746(5) 0.081(3) Uani 1 1 d DU
H9 H 0.9306 1.0086 0.0941 0.097 Uiso 1 1 calc R
C10 C 1.0251(11) 0.9196(14) 0.0581(6) 0.110(5) Uani 1 1 d DU
H10 H 1.0759 0.9767 0.0646 0.132 Uiso 1 1 calc R
C11 C 1.0276(12) 0.8093(15) 0.0311(6) 0.118(5) Uani 1 1 d DU
H11 H 1.0837 0.7912 0.0181 0.141 Uiso 1 1 calc R
C12 C 0.9568(10) 0.7252(13) 0.0217(5) 0.097(4) Uani 1 1 d DU
H12 H 0.9649 0.6510 0.0037 0.117 Uiso 1 1 calc R
C13 C 0.8702(9) 0.7497(10) 0.0391(4) 0.073(3) Uani 1 1 d DU
H13 H 0.8203 0.6914 0.0325 0.088 Uiso 1 1 calc R
C14 C 0.2638(8) 1.2761(11) 0.1069(4) 0.072(3) Uani 1 1 d .
H14A H 0.2321 1.2207 0.0792 0.108 Uiso 1 1 calc R
H14B H 0.3078 1.3292 0.0923 0.108 Uiso 1 1 calc R
H14C H 0.2166 1.3268 0.1198 0.108 Uiso 1 1 calc R
C15 C 0.3188(7) 1.2003(8) 0.1527(4) 0.045(2) Uani 1 1 d .
C16 C 0.2732(6) 1.1080(8) 0.1775(4) 0.044(2) Uani 1 1 d .
H16 H 0.2071 1.0958 0.1666 0.053 Uiso 1 1 calc R
C17 C 0.4176(7) 1.2131(8) 0.1700(4) 0.048(2) Uani 1 1 d .
H17 H 0.4513 1.2726 0.1539 0.057 Uiso 1 1 calc R
C18 C 0.4658(7) 1.1400(8) 0.2102(4) 0.048(2) Uani 1 1 d .
H18 H 0.5318 1.1508 0.2219 0.057 Uiso 1 1 calc R
C19 C 0.4167(7) 1.0494(8) 0.2336(4) 0.047(2) Uani 1 1 d .
H19 H 0.4493 0.9982 0.2608 0.057 Uiso 1 1 calc R
C20 C 0.2680(7) 0.9394(9) 0.2420(4) 0.055(2) Uani 1 1 d .
H20A H 0.2112 0.9771 0.2521 0.066 Uiso 1 1 calc R
H20B H 0.3091 0.9091 0.2747 0.066 Uiso 1 1 calc R
C21 C 0.2378(6) 0.8312(8) 0.2051(3) 0.043(2) Uani 1 1 d .
C22 C 0.1401(7) 0.7985(9) 0.1896(4) 0.054(2) Uani 1 1 d .
H22 H 0.0932 0.8458 0.2020 0.065 Uiso 1 1 calc R
C23 C 0.1133(8) 0.6994(11) 0.1570(4) 0.066(3) Uani 1 1 d .
H23 H 0.0483 0.6779 0.1482 0.079 Uiso 1 1 calc R
C24 C 0.1795(10) 0.6304(10) 0.1367(4) 0.071(3) Uani 1 1 d .
H24 H 0.1599 0.5647 0.1130 0.085 Uiso 1 1 calc R
C25 C 0.2763(9) 0.6594(9) 0.1518(5) 0.072(3) Uani 1 1 d .
H25 H 0.3224 0.6125 0.1384 0.086 Uiso 1 1 calc R
C26 C 0.3047(7) 0.7581(10) 0.1867(4) 0.063(3) Uani 1 1 d .
H26 H 0.3702 0.7750 0.1978 0.075 Uiso 1 1 calc R

loop_
_atom_site_aniso_label
_atom_site_aniso_U_11
_atom_site_aniso_U_22
_atom_site_aniso_U_33
_atom_site_aniso_U_23
_atom_site_aniso_U_13
_atom_site_aniso_U_12
Cu1 0.0589(9) 0.1077(12) 0.0751(10) 0.0161(9) -0.0066(7) -0.0317(8)
Cu2 0.0547(7) 0.0472(6) 0.0628(8) 0.0038(6) 0.0144(6) -0.0009(6)
Cu3 0.0647(8) 0.0464(6) 0.0498(7) -0.0017(5) 0.0013(6) -0.0008(6)
Cu4 0.0534(8) 0.0963(11) 0.0828(10) 0.0115(8) 0.0195(7) 0.0264(8)
Cu5 0.0492(7) 0.0535(7) 0.0658(8) 0.0025(6) 0.0083(6) 0.0034(6)
I1 0.0337(3) 0.0336(3) 0.0480(3) 0.0033(2) 0.0033(2) -0.0003(2)
I2 0.0351(3) 0.0525(3) 0.0609(4) 0.0028(3) 0.0166(3) -0.0042(3)
I3 0.0386(3) 0.0326(3) 0.0383(3) -0.0012(2) 0.0049(2) 0.0038(2)
I4 0.0424(3) 0.0367(3) 0.0428(3) -0.0031(2) 0.0127(2) -0.0083(2)
I5 0.0366(3) 0.0444(3) 0.0459(3) -0.0012(3) -0.0017(2) 0.0036(2)
I6 0.0342(3) 0.0332(3) 0.0398(3) 0.0021(2) 0.0053(2) 0.0009(2)
I7 0.0664(4) 0.0820(5) 0.0413(4) -0.0098(3) 0.0107(3) 0.0035(4)
N1 0.069(6) 0.076(6) 0.098(8) -0.027(6) 0.049(6) -0.006(5)
N2 0.047(4) 0.041(4) 0.040(4) 0.003(3) 0.011(3) -0.001(3)
C1 0.187(10) 0.190(10) 0.187(10) -0.001(5) 0.038(5) 0.004(5)
C2 0.092(6) 0.101(6) 0.096(6) -0.008(4) 0.025(4) 0.011(4)
C3 0.060(4) 0.070(5) 0.061(4) -0.006(4) 0.010(4) 0.002(4)
C4 0.086(6) 0.116(6) 0.097(6) -0.031(5) 0.019(4) 0.006(4)
C5 0.109(6) 0.114(6) 0.124(6) -0.029(5) 0.036(5) 0.000(5)
C6 0.106(6) 0.107(6) 0.114(6) -0.010(5) 0.038(5) -0.001(5)
C7 0.111(10) 0.063(7) 0.047(6) 0.011(5) 0.028(6) 0.018(7)
C8 0.061(4) 0.049(4) 0.038(4) 0.003(3) 0.010(3) 0.013(4)
C9 0.091(5) 0.083(5) 0.066(5) 0.009(4) 0.009(4) 0.010(4)
C10 0.111(6) 0.118(6) 0.099(6) 0.009(5) 0.013(5) 0.013(5)
C11 0.113(7) 0.128(7) 0.112(7) 0.013(5) 0.021(5) 0.015(5)
C12 0.107(6) 0.092(6) 0.090(6) -0.001(4) 0.012(4) 0.025(4)
C13 0.082(5) 0.072(5) 0.062(5) 0.000(4) 0.006(4) 0.012(4)
C14 0.058(7) 0.085(8) 0.075(8) 0.026(6) 0.019(6) 0.012(6)
C15 0.048(5) 0.042(5) 0.046(5) 0.000(4) 0.014(4) 0.014(4)
C16 0.031(4) 0.045(5) 0.056(6) -0.001(4) 0.011(4) 0.001(4)
C17 0.054(6) 0.038(5) 0.054(6) -0.008(4) 0.016(5) -0.003(4)
C18 0.048(5) 0.049(5) 0.044(5) -0.005(4) 0.003(4) -0.002(4)
C19 0.051(6) 0.047(5) 0.042(5) -0.002(4) 0.004(4) 0.005(4)
C20 0.057(6) 0.056(6) 0.057(6) 0.012(5) 0.024(5) -0.002(5)
C21 0.041(5) 0.049(5) 0.043(5) 0.012(4) 0.018(4) 0.000(4)
C22 0.048(6) 0.059(6) 0.059(6) 0.016(5) 0.022(5) 0.005(5)
C23 0.054(6) 0.073(7) 0.066(7) 0.014(6) -0.001(5) -0.014(6)
C24 0.101(10) 0.050(6) 0.063(7) 0.000(5) 0.018(7) -0.018(7)
C25 0.090(9) 0.045(6) 0.093(9) 0.001(6) 0.053(7) 0.004(6)
C26 0.051(6) 0.063(7) 0.079(8) 0.006(6) 0.026(5) -0.001(5)

loop_
_atom_type_symbol
_atom_type_description
_atom_type_scat_dispersion_real
_atom_type_scat_dispersion_imag
_atom_type_scat_source
C C 0.0033 0.0016 'International Tables Vol C Tables 4.2.6.8 and 6.1.1.4'
H H 0.0000 0.0000 'International Tables Vol C Tables 4.2.6.8 and 6.1.1.4'
N N 0.0061 0.0033 'International Tables Vol C Tables 4.2.6.8 and 6.1.1.4'
Cu Cu 0.3201 1.2651 'International Tables Vol C Tables 4.2.6.8 and 6.1.1.4'
I I -0.4742 1.8119 'International Tables Vol C Tables 4.2.6.8 and 6.1.1.4'

loop_
_geom_angle_atom_site_label_1
_geom_angle_atom_site_label_2
_geom_angle_atom_site_label_3
_geom_angle
_geom_angle_site_symmetry_1
_geom_angle_site_symmetry_3
Cu4 Cu1 I2 161.82(9) 2_655 .
Cu4 Cu1 I7 61.41(5) 2_655 2_655
I2 Cu1 I7 127.59(6) . 2_655
Cu4 Cu1 I6 71.94(5) 2_655 2_655
I2 Cu1 I6 113.90(6) . 2_655
I7 Cu1 I6 108.26(6) 2_655 2_655
Cu4 Cu1 Cu2 106.09(7) 2_655 .
I2 Cu1 Cu2 56.78(4) . .
I7 Cu1 Cu2 143.70(7) 2_655 .
I6 Cu1 Cu2 98.13(5) 2_655 .
Cu4 Cu1 I1 56.85(5) 2_655 .
I2 Cu1 I1 104.99(6) . .
I7 Cu1 I1 97.13(5) 2_655 .
I6 Cu1 I1 99.44(5) 2_655 .
Cu2 Cu1 I1 53.27(4) . .
I4 Cu2 I2 109.36(4) . .
I4 Cu2 I3 110.55(5) . .
I2 Cu2 I3 111.61(5) . .
I4 Cu2 I1 102.41(4) . .
I2 Cu2 I1 111.53(5) . .
I3 Cu2 I1 111.01(4) . .
I4 Cu2 Cu5 139.03(5) . 2_655
I2 Cu2 Cu5 111.35(5) . 2_655
I3 Cu2 Cu5 57.33(4) . 2_655
I1 Cu2 Cu5 57.98(4) . 2_655
I4 Cu2 Cu3 56.30(3) . .
I2 Cu2 Cu3 139.33(5) . .
I3 Cu2 Cu3 55.82(3) . .
I1 Cu2 Cu3 108.87(5) . .
Cu5 Cu2 Cu3 93.76(5) 2_655 .
I4 Cu2 Cu1 141.38(5) . .
I2 Cu2 Cu1 52.66(4) . .
I3 Cu2 Cu1 108.02(5) . .
I1 Cu2 Cu1 64.55(4) . .
Cu5 Cu2 Cu1 67.13(4) 2_655 .
Cu3 Cu2 Cu1 160.63(6) . .
I5 Cu3 I3 110.58(5) . .
I5 Cu3 I4 112.33(5) . .
I3 Cu3 I4 109.55(4) . .
I5 Cu3 I6 114.62(5) . .
I3 Cu3 I6 99.27(4) . .
I4 Cu3 I6 109.70(4) . .
I5 Cu3 Cu5 113.65(5) . .
I3 Cu3 Cu5 135.45(5) . .
I4 Cu3 Cu5 57.29(4) . .
I6 Cu3 Cu5 57.26(4) . .
I5 Cu3 Cu4 54.56(4) . .
I3 Cu3 Cu4 141.92(6) . .
I4 Cu3 Cu4 108.49(5) . .
I6 Cu3 Cu4 65.91(4) . .
Cu5 Cu3 Cu4 67.57(5) . .
I5 Cu3 Cu2 140.57(6) . .
I3 Cu3 Cu2 55.72(3) . .
I4 Cu3 Cu2 55.36(3) . .
I6 Cu3 Cu2 104.46(5) . .
Cu5 Cu3 Cu2 91.29(5) . .
Cu4 Cu3 Cu2 158.83(6) . .
I5 Cu4 Cu1 164.04(8) . 2_645
I5 Cu4 I7 123.05(6) . .
Cu1 Cu4 I7 60.59(5) 2_645 .
I5 Cu4 I1 118.21(6) . 2_645
Cu1 Cu4 I1 71.63(6) 2_645 2_645
I7 Cu4 I1 106.21(5) . 2_645
I5 Cu4 Cu3 57.61(4) . .
Cu1 Cu4 Cu3 109.45(7) 2_645 .
I7 Cu4 Cu3 143.82(7) . .
I1 Cu4 Cu3 102.13(5) 2_645 .
I5 Cu4 I6 108.19(5) . .
Cu1 Cu4 I6 56.37(5) 2_645 .
I7 Cu4 I6 97.42(5) . .
I1 Cu4 I6 99.01(5) 2_645 .
Cu3 Cu4 I6 55.80(4) . .
I4 Cu5 I3 111.04(5) . 2_645
I4 Cu5 I6 113.45(5) . .
I3 Cu5 I6 104.63(4) 2_645 .
I4 Cu5 I1 106.96(4) . 2_645
I3 Cu5 I1 111.86(4) 2_645 2_645
I6 Cu5 I1 108.97(5) . 2_645
I4 Cu5 Cu3 58.49(4) . .
I3 Cu5 Cu3 145.53(6) 2_645 .
I6 Cu5 Cu3 60.19(4) . .
I1 Cu5 Cu3 102.53(5) 2_645 .
I4 Cu5 Cu2 144.96(5) . 2_645
I3 Cu5 Cu2 57.73(4) 2_645 2_645
I6 Cu5 Cu2 101.59(5) . 2_645
I1 Cu5 Cu2 58.49(4) 2_645 2_645
Cu3 Cu5 Cu2 149.97(6) . 2_645
Cu4 I1 Cu5 71.63(4) 2_655 2_655
Cu4 I1 Cu2 109.44(4) 2_655 .
Cu5 I1 Cu2 63.53(4) 2_655 .
Cu4 I1 Cu1 51.52(4) 2_655 .
Cu5 I1 Cu1 68.02(4) 2_655 .
Cu2 I1 Cu1 62.18(4) . .
Cu1 I2 Cu2 70.55(5) . .
Cu5 I3 Cu2 64.94(4) 2_655 .
Cu5 I3 Cu3 106.91(4) 2_655 .
Cu2 I3 Cu3 68.46(4) . .
Cu5 I4 Cu2 103.76(4) . .
Cu5 I4 Cu3 64.22(4) . .
Cu2 I4 Cu3 68.34(4) . .
Cu4 I5 Cu3 67.82(5) . .
Cu1 I6 Cu5 74.22(5) 2_645 .
Cu1 I6 Cu3 107.39(4) 2_645 .
Cu5 I6 Cu3 62.54(4) . .
Cu1 I6 Cu4 51.69(4) 2_645 .
Cu5 I6 Cu4 66.40(4) . .
Cu3 I6 Cu4 58.29(4) . .
Cu1 I7 Cu4 58.00(5) 2_645 .
C3 N1 C6 122.9(12) . .
C3 N1 C7 119.9(9) . .
C6 N1 C7 117.2(11) . .
C16 N2 C19 121.7(8) . .
C16 N2 C20 119.3(8) . .
C19 N2 C20 118.9(8) . .
C2 C1 H1A 109.5 . .
C2 C1 H1B 109.5 . .
H1A C1 H1B 109.5 . .
C2 C1 H1C 109.5 . .
H1A C1 H1C 109.5 . .
H1B C1 H1C 109.5 . .
C4 C2 C3 130.2(14) . .
C4 C2 C1 113.5(15) . .
C3 C2 C1 116.3(14) . .
N1 C3 C2 114.0(12) . .
N1 C3 H3 123.0 . .
C2 C3 H3 123.0 . .
C5 C4 C2 109.0(14) . .
C5 C4 H4 125.5 . .
C2 C4 H4 125.5 . .
C4 C5 C6 127.3(16) . .
C4 C5 H5 116.3 . .
C6 C5 H5 116.3 . .
N1 C6 C5 116.6(15) . .
N1 C6 H6 121.7 . .
C5 C6 H6 121.7 . .
C8 C7 N1 109.1(8) . .
C8 C7 H7A 109.9 . .
N1 C7 H7A 109.9 . .
C8 C7 H7B 109.9 . .
N1 C7 H7B 109.9 . .
H7A C7 H7B 108.3 . .
C13 C8 C9 115.2(10) . .
C13 C8 C7 123.1(10) . .
C9 C8 C7 121.7(9) . .
C8 C9 C10 127.6(13) . .
C8 C9 H9 116.2 . .
C10 C9 H9 116.2 . .
C11 C10 C9 111.4(15) . .
C11 C10 H10 124.3 . .
C9 C10 H10 124.3 . .
C12 C11 C10 125.8(16) . .
C12 C11 H11 117.1 . .
C10 C11 H11 117.1 . .
C11 C12 C13 119.2(14) . .
C11 C12 H12 120.4 . .
C13 C12 H12 120.4 . .
C8 C13 C12 120.8(12) . .
C8 C13 H13 119.6 . .
C12 C13 H13 119.6 . .
C15 C14 H14A 109.5 . .
C15 C14 H14B 109.5 . .
H14A C14 H14B 109.5 . .
C15 C14 H14C 109.5 . .
H14A C14 H14C 109.5 . .
H14B C14 H14C 109.5 . .
C17 C15 C16 116.7(8) . .
C17 C15 C14 122.4(9) . .
C16 C15 C14 120.9(9) . .
N2 C16 C15 121.7(8) . .
N2 C16 H16 119.1 . .
C15 C16 H16 119.1 . .
C18 C17 C15 120.9(9) . .
C18 C17 H17 119.5 . .
C15 C17 H17 119.5 . .
C17 C18 C19 120.0(9) . .
C17 C18 H18 120.0 . .
C19 C18 H18 120.0 . .
N2 C19 C18 118.9(8) . .
N2 C19 H19 120.5 . .
C18 C19 H19 120.5 . .
N2 C20 C21 111.8(7) . .
N2 C20 H20A 109.3 . .
C21 C20 H20A 109.3 . .
N2 C20 H20B 109.3 . .
C21 C20 H20B 109.3 . .
H20A C20 H20B 107.9 . .
C26 C21 C22 117.8(9) . .
C26 C21 C20 121.1(9) . .
C22 C21 C20 121.1(8) . .
C23 C22 C21 120.9(9) . .
C23 C22 H22 119.5 . .
C21 C22 H22 119.5 . .
C22 C23 C24 121.2(10) . .
C22 C23 H23 119.4 . .
C24 C23 H23 119.4 . .
C23 C24 C25 119.1(10) . .
C23 C24 H24 120.4 . .
C25 C24 H24 120.4 . .
C24 C25 C26 120.0(10) . .
C24 C25 H25 120.0 . .
C26 C25 H25 120.0 . .
C21 C26 C25 120.8(10) . .
C21 C26 H26 119.6 . .
C25 C26 H26 119.6 . .

loop_
_geom_bond_atom_site_label_1
_geom_bond_atom_site_label_2
_geom_bond_distance
_geom_bond_site_symmetry_2
Cu1 Cu4 2.5248(19) 2_655
Cu1 I2 2.5278(14) .
Cu1 I7 2.5936(16) 2_655
Cu1 I6 2.6789(16) 2_655
Cu1 Cu2 2.998(2) .
Cu1 I1 3.0609(19) .
Cu2 I4 2.6536(13) .
Cu2 I2 2.6598(13) .
Cu2 I3 2.6628(13) .
Cu2 I1 2.7169(13) .
Cu2 Cu5 2.8526(17) 2_655
Cu2 Cu3 2.9974(17) .
Cu3 I5 2.5995(13) .
Cu3 I3 2.6657(12) .
Cu3 I4 2.6832(13) .
Cu3 I6 2.7713(14) .
Cu3 Cu5 2.8341(17) .
Cu3 Cu4 2.8506(19) .
Cu4 I5 2.5081(14) .
Cu4 Cu1 2.5248(19) 2_645
Cu4 I7 2.6140(15) .
Cu4 I1 2.7004(16) 2_645
Cu4 I6 3.0590(17) .
Cu5 I4 2.6484(13) .
Cu5 I3 2.6509(13) 2_645
Cu5 I6 2.6865(13) .
Cu5 I1 2.7018(13) 2_645
Cu5 Cu2 2.8526(17) 2_645
I1 Cu4 2.7004(16) 2_655
I1 Cu5 2.7018(13) 2_655
I3 Cu5 2.6509(13) 2_655
I6 Cu1 2.6789(16) 2_645
I7 Cu1 2.5936(16) 2_645
N1 C3 1.343(11) .
N1 C6 1.353(13) .
N1 C7 1.480(14) .
N2 C16 1.326(11) .
N2 C19 1.340(11) .
N2 C20 1.495(10) .
C1 C2 1.431(15) .
C1 H1A 0.9600 .
C1 H1B 0.9600 .
C1 H1C 0.9600 .
C2 C4 1.362(13) .
C2 C3 1.365(13) .
C3 H3 0.9300 .
C4 C5 1.357(14) .
C4 H4 0.9300 .
C5 C6 1.366(14) .
C5 H5 0.9300 .
C6 H6 0.9300 .
C7 C8 1.455(13) .
C7 H7A 0.9700 .
C7 H7B 0.9700 .
C8 C13 1.352(11) .
C8 C9 1.381(12) .
C9 C10 1.391(13) .
C9 H9 0.9300 .
C10 C11 1.362(14) .
C10 H10 0.9300 .
C11 C12 1.329(14) .
C11 H11 0.9300 .
C12 C13 1.394(13) .
C12 H12 0.9300 .
C13 H13 0.9300 .
C14 C15 1.503(13) .
C14 H14A 0.9600 .
C14 H14B 0.9600 .
C14 H14C 0.9600 .
C15 C17 1.386(12) .
C15 C16 1.386(12) .
C16 H16 0.9300 .
C17 C18 1.358(12) .
C17 H17 0.9300 .
C18 C19 1.381(12) .
C18 H18 0.9300 .
C19 H19 0.9300 .
C20 C21 1.496(13) .
C20 H20A 0.9700 .
C20 H20B 0.9700 .
C21 C26 1.367(12) .
C21 C22 1.404(12) .
C22 C23 1.351(14) .
C22 H22 0.9300 .
C23 C24 1.359(15) .
C23 H23 0.9300 .
C24 C25 1.382(15) .
C24 H24 0.9300 .
C25 C26 1.384(15) .
C25 H25 0.9300 .
C26 H26 0.9300 .
